data_7239202
loop_
_publ_author_name
'Yu, Meihui'
'Hu, Ming'
'Wu, Zhenting'

_publ_section_title
;
 Synthesis, crystal structures and properties of transition metal
 coordination polymers based on a rigid triazole dicarboxylic acid
;
_journal_issue 47
_journal_name_full 'RSC Advances'
_journal_page_first 25175
_journal_paper_doi 10.1039/c3ra43425g
_journal_volume 3
_journal_year 2013
_chemical_formula_sum 'C16 H19 Cd N3 O9'
_chemical_formula_weight 509.75
_space_group_IT_number 2
_space_group_name_Hall '-P 1'
_space_group_name_H-M_alt 'P -1'
_symmetry_space_group_name_H-M 'P -1'
_atom_sites_solution_hydrogens geom
_atom_sites_solution_primary direct
_atom_sites_solution_secondary difmap
_audit_creation_method SHELXL-97
_cell_angle_alpha 74.229(3)
_cell_angle_beta 86.484(3)
_cell_angle_gamma 65.613(3)
_cell_formula_units_Z 2
_cell_length_a 8.5531(16)
_cell_length_b 8.5859(16)
_cell_length_c 14.526(3)
_cell_measurement_temperature 293(2)
_cell_volume 933.4(3)
_computing_structure_refinement 'SHELXL-97 (Sheldrick, 1997)'
_computing_structure_solution 'SHELXS-97 (Sheldrick, 1990)'
_diffrn_ambient_temperature 293(2)
_diffrn_measured_fraction_theta_full 0.993
_diffrn_measured_fraction_theta_max 0.993
_diffrn_radiation_monochromator graphite
_diffrn_radiation_source 'fine-focus sealed tube'
_diffrn_radiation_type MoK\a
_diffrn_radiation_wavelength 0.71073
_diffrn_reflns_av_R_equivalents 0.0182
_diffrn_reflns_av_sigmaI/netI 0.0349
_diffrn_reflns_limit_h_max 10
_diffrn_reflns_limit_h_min -10
_diffrn_reflns_limit_k_max 10
_diffrn_reflns_limit_k_min -10
_diffrn_reflns_limit_l_max 11
_diffrn_reflns_limit_l_min -17
_diffrn_reflns_number 5363
_diffrn_reflns_theta_full 25.02
_diffrn_reflns_theta_max 25.02
_diffrn_reflns_theta_min 1.46
_exptl_absorpt_coefficient_mu 1.227
_exptl_absorpt_correction_T_max 0.7913
_exptl_absorpt_correction_T_min 0.7913
_exptl_crystal_density_diffrn 1.814
_exptl_crystal_density_method 'not measured'
_exptl_crystal_F_000 512
_exptl_crystal_size_max 0.20
_exptl_crystal_size_mid 0.20
_exptl_crystal_size_min 0.20
_refine_diff_density_max 0.546
_refine_diff_density_min -0.540
_refine_diff_density_rms 0.123
_refine_ls_extinction_method none
_refine_ls_goodness_of_fit_ref 1.085
_refine_ls_hydrogen_treatment mixed
_refine_ls_matrix_type full
_refine_ls_number_parameters 282
_refine_ls_number_reflns 3281
_refine_ls_number_restraints 0
_refine_ls_restrained_S_all 1.085
_refine_ls_R_factor_all 0.0306
_refine_ls_R_factor_gt 0.0265
_refine_ls_shift/su_max 0.009
_refine_ls_shift/su_mean 0.001
_refine_ls_structure_factor_coef Fsqd
_refine_ls_weighting_details 'calc w=1/[\s^2^(Fo^2^)+(0.0579P)^2^+0.0000P] where P=(Fo^2^+2Fc^2^)/3'
_refine_ls_weighting_scheme calc
_refine_ls_wR_factor_gt 0.0764
_refine_ls_wR_factor_ref 0.0881
_reflns_number_gt 3000
_reflns_number_total 3281
_reflns_threshold_expression >2sigma(I)
_cod_data_source_file c3ra43425g.txt
_cod_data_source_block dfgh
_cod_original_sg_symbol_H-M P-1
_cod_database_code 7239202

loop_
_symmetry_equiv_pos_as_xyz
'x, y, z'
'-x, -y, -z'

loop_
_atom_site_label
_atom_site_type_symbol
_atom_site_fract_x
_atom_site_fract_y
_atom_site_fract_z
_atom_site_U_iso_or_equiv
_atom_site_adp_type
_atom_site_occupancy
_atom_site_symmetry_multiplicity
_atom_site_calc_flag
_atom_site_refinement_flags
Cd1 Cd 0.06013(3) 0.76064(3) 1.068547(15) 0.02421(11) Uani 1 1 d .
O2 O 0.2738(3) 0.6548(3) 0.96613(17) 0.0314(6) Uani 1 1 d .
O3 O 1.0568(3) 1.4553(3) 0.11782(17) 0.0339(6) Uani 1 1 d .
O4 O 0.9675(3) 1.6407(3) 0.20684(17) 0.0310(6) Uani 1 1 d .
O6 O 0.1355(3) 0.9450(3) 0.93288(18) 0.0321(6) Uani 1 1 d .
O9 O -0.1677(4) 0.8121(4) 0.96647(19) 0.0323(6) Uani 1 1 d .
H7 H -0.1300 0.7491 0.9333 0.048 Uiso 1 1 d R
O11 O 0.2664(3) 0.8183(4) 1.14161(18) 0.0363(6) Uani 1 1 d .
H4 H 0.2800 0.7895 1.1966 0.054 Uiso 1 1 d R
H11B H 0.2672 0.7851 1.0926 0.054 Uiso 1 1 d R
N N 0.7640(4) 0.7686(4) 0.55656(19) 0.0265(6) Uani 1 1 d .
N1 N 0.6651(3) 1.0578(4) 0.54508(18) 0.0224(6) Uani 1 1 d .
N2 N 0.8333(4) 0.8450(4) 0.48044(19) 0.0256(6) Uani 1 1 d .
C1 C 0.2534(4) 0.8079(5) 0.9157(2) 0.0235(7) Uani 1 1 d .
C2 C 0.6644(4) 0.9003(4) 0.5934(2) 0.0207(7) Uani 1 1 d .
C3 C 0.7485(5) 1.3230(5) 0.3938(3) 0.0303(8) Uani 1 1 d .
H19 H 0.6648 1.3675 0.4351 0.036 Uiso 1 1 calc R
C4 C 0.8214(4) 1.1424(4) 0.4009(2) 0.0216(7) Uani 1 1 d .
C5 C 0.9446(5) 1.0794(5) 0.3363(2) 0.0284(8) Uani 1 1 d .
H12 H 0.9935 0.9590 0.3396 0.034 Uiso 1 1 calc R
C6 C 0.5649(4) 0.8738(4) 0.6789(2) 0.0216(7) Uani 1 1 d .
C8 C 0.4785(5) 0.6840(5) 0.8054(3) 0.0326(8) Uani 1 1 d .
H9 H 0.4869 0.5709 0.8372 0.039 Uiso 1 1 calc R
C9 C 0.3681(4) 0.8293(4) 0.8361(2) 0.0224(7) Uani 1 1 d .
C10 C 0.3604(5) 0.9957(5) 0.7885(3) 0.0350(9) Uani 1 1 d .
H11 H 0.2888 1.0937 0.8094 0.042 Uiso 1 1 calc R
C11 C 0.4573(5) 1.0186(5) 0.7107(3) 0.0338(8) Uani 1 1 d .
H13 H 0.4505 1.1314 0.6795 0.041 Uiso 1 1 calc R
C17 C 0.5762(5) 0.7066(5) 0.7276(3) 0.0338(9) Uani 1 1 d .
H17 H 0.6503 0.6084 0.7078 0.041 Uiso 1 1 calc R
C20 C 0.7730(4) 1.0177(4) 0.4744(2) 0.0220(7) Uani 1 1 d .
C24 C 0.9869(4) 1.4950(5) 0.1904(2) 0.0245(7) Uani 1 1 d .
C25 C 0.8005(5) 1.4380(5) 0.3248(3) 0.0307(8) Uani 1 1 d .
H25 H 0.7516 1.5587 0.3208 0.037 Uiso 1 1 calc R
C26 C 0.9242(4) 1.3741(5) 0.2623(2) 0.0234(7) Uani 1 1 d .
C32 C 0.9936(4) 1.1941(5) 0.2684(2) 0.0266(7) Uani 1 1 d .
H36 H 1.0747 1.1505 0.2258 0.032 Uiso 1 1 calc R
O13 O 0.5917(4) 0.6933(4) 0.0654(2) 0.0567(8) Uani 1 1 d .
H13A H 0.6628 0.6209 0.1071 0.085 Uiso 1 1 d R
H13B H 0.5112 0.6752 0.0883 0.085 Uiso 1 1 d R
O16 O 0.3403(4) 0.7089(4) 0.3377(2) 0.0458(7) Uani 1 1 d .
O17 O 0.0693(4) 0.6072(4) 0.3880(2) 0.0379(6) Uani 1 1 d .
H17B H 0.0294 0.6349 0.3318 0.057 Uiso 1 1 d R
H1 H -0.201(7) 0.914(8) 0.934(4) 0.071(18) Uiso 1 1 d .
H2 H 0.349(7) 0.776(8) 0.371(4) 0.075(17) Uiso 1 1 d .
H6 H 0.931(9) 0.764(11) 0.444(5) 0.14(3) Uiso 1 1 d .
H8 H 0.250(6) 0.695(6) 0.353(3) 0.043(13) Uiso 1 1 d .
H10 H 0.127(9) 0.501(11) 0.412(5) 0.13(3) Uiso 1 1 d .

loop_
_atom_site_aniso_label
_atom_site_aniso_U_11
_atom_site_aniso_U_22
_atom_site_aniso_U_33
_atom_site_aniso_U_23
_atom_site_aniso_U_13
_atom_site_aniso_U_12
Cd1 0.03012(17) 0.02109(16) 0.02192(16) -0.00420(11) 0.01164(10) -0.01345(12)
O2 0.0371(14) 0.0234(13) 0.0322(13) -0.0061(11) 0.0176(10) -0.0141(11)
O3 0.0513(16) 0.0326(15) 0.0250(13) -0.0088(11) 0.0187(11) -0.0258(13)
O4 0.0437(15) 0.0253(14) 0.0284(13) -0.0059(11) 0.0136(11) -0.0207(12)
O6 0.0343(14) 0.0261(14) 0.0354(14) -0.0117(11) 0.0184(11) -0.0120(12)
O9 0.0440(16) 0.0258(15) 0.0320(13) -0.0098(12) 0.0070(11) -0.0184(13)
O11 0.0427(15) 0.0394(16) 0.0309(13) -0.0124(12) 0.0063(11) -0.0197(13)
N 0.0349(16) 0.0249(16) 0.0219(14) -0.0063(12) 0.0125(12) -0.0161(13)
N1 0.0235(14) 0.0208(15) 0.0219(14) -0.0040(11) 0.0080(11) -0.0102(12)
N2 0.0341(17) 0.0224(15) 0.0211(14) -0.0035(12) 0.0104(12) -0.0150(13)
C1 0.0257(18) 0.0243(18) 0.0222(16) -0.0081(14) 0.0060(13) -0.0114(15)
C2 0.0187(16) 0.0206(17) 0.0217(16) -0.0027(13) 0.0058(12) -0.0094(14)
C3 0.033(2) 0.0246(19) 0.0309(18) -0.0064(15) 0.0182(15) -0.0128(16)
C4 0.0220(17) 0.0231(18) 0.0197(15) -0.0021(13) 0.0054(12) -0.0123(14)
C5 0.034(2) 0.0196(18) 0.0301(18) -0.0054(15) 0.0092(14) -0.0112(16)
C6 0.0224(17) 0.0201(17) 0.0218(16) -0.0042(13) 0.0052(13) -0.0096(14)
C8 0.042(2) 0.0209(19) 0.0332(19) -0.0058(15) 0.0183(16) -0.0142(17)
C9 0.0197(16) 0.0219(18) 0.0236(16) -0.0043(14) 0.0050(12) -0.0084(14)
C10 0.041(2) 0.0223(19) 0.044(2) -0.0159(17) 0.0252(17) -0.0134(17)
C11 0.039(2) 0.0195(18) 0.041(2) -0.0047(16) 0.0207(16) -0.0144(17)
C17 0.039(2) 0.0240(19) 0.037(2) -0.0090(16) 0.0248(17) -0.0133(17)
C20 0.0230(17) 0.0237(18) 0.0185(15) -0.0007(13) 0.0027(12) -0.0123(15)
C24 0.0246(17) 0.0234(18) 0.0248(17) -0.0028(14) 0.0016(13) -0.0115(15)
C25 0.031(2) 0.0198(18) 0.037(2) -0.0062(15) 0.0104(15) -0.0092(16)
C26 0.0237(17) 0.0249(18) 0.0206(16) -0.0007(14) 0.0046(13) -0.0128(15)
C32 0.0327(19) 0.0277(19) 0.0238(17) -0.0096(15) 0.0143(14) -0.0167(16)
O13 0.057(2) 0.0449(19) 0.071(2) -0.0205(16) 0.0205(16) -0.0234(16)
O16 0.052(2) 0.053(2) 0.0471(17) -0.0261(15) 0.0197(14) -0.0303(17)
O17 0.0549(18) 0.0315(16) 0.0321(14) -0.0124(13) 0.0109(12) -0.0213(15)

loop_
_atom_type_symbol
_atom_type_description
_atom_type_scat_dispersion_real
_atom_type_scat_dispersion_imag
_atom_type_scat_source
C C 0.0033 0.0016 'International Tables Vol C Tables 4.2.6.8 and 6.1.1.4'
H H 0.0000 0.0000 'International Tables Vol C Tables 4.2.6.8 and 6.1.1.4'
Cd Cd -0.8075 1.2024 'International Tables Vol C Tables 4.2.6.8 and 6.1.1.4'
N N 0.0061 0.0033 'International Tables Vol C Tables 4.2.6.8 and 6.1.1.4'
O O 0.0106 0.0060 'International Tables Vol C Tables 4.2.6.8 and 6.1.1.4'

loop_
_geom_angle_atom_site_label_1
_geom_angle_atom_site_label_2
_geom_angle_atom_site_label_3
_geom_angle
_geom_angle_site_symmetry_1
_geom_angle_site_symmetry_3
O4 Cd1 O2 135.89(9) 1_446 .
O4 Cd1 O9 97.82(9) 1_446 .
O2 Cd1 O9 95.20(9) . .
O4 Cd1 O6 92.71(9) 1_446 2_577
O2 Cd1 O6 131.29(9) . 2_577
O9 Cd1 O6 77.55(9) . 2_577
O4 Cd1 O11 95.85(9) 1_446 .
O2 Cd1 O11 85.85(9) . .
O9 Cd1 O11 159.07(10) . .
O6 Cd1 O11 86.05(9) 2_577 .
O4 Cd1 O6 167.71(8) 1_446 .
O2 Cd1 O6 55.26(8) . .
O9 Cd1 O6 84.79(9) . .
O6 Cd1 O6 76.06(9) 2_577 .
O11 Cd1 O6 78.64(9) . .
O4 Cd1 O3 53.97(8) 1_446 1_446
O2 Cd1 O3 87.44(8) . 1_446
O9 Cd1 O3 80.30(9) . 1_446
O6 Cd1 O3 136.50(8) 2_577 1_446
O11 Cd1 O3 120.63(9) . 1_446
O6 Cd1 O3 138.23(8) . 1_446
O4 Cd1 C1 162.70(10) 1_446 .
O2 Cd1 C1 27.52(9) . .
O9 Cd1 C1 90.80(9) . .
O6 Cd1 C1 103.82(9) 2_577 .
O11 Cd1 C1 80.47(9) . .
O6 Cd1 C1 27.76(9) . .
O3 Cd1 C1 113.49(9) 1_446 .
O4 Cd1 C24 27.34(9) 1_446 1_446
O2 Cd1 C24 112.52(9) . 1_446
O9 Cd1 C24 87.47(10) . 1_446
O6 Cd1 C24 115.13(10) 2_577 1_446
O11 Cd1 C24 111.50(9) . 1_446
O6 Cd1 C24 164.65(9) . 1_446
O3 Cd1 C24 26.70(9) 1_446 1_446
C1 Cd1 C24 139.58(10) . 1_446
O4 Cd1 H11B 110.5 1_446 .
O2 Cd1 H11B 67.4 . .
O9 Cd1 H11B 151.4 . .
O6 Cd1 H11B 96.7 2_577 .
O11 Cd1 H11B 18.6 . .
O6 Cd1 H11B 66.7 . .
O3 Cd1 H11B 119.4 1_446 .
C1 Cd1 H11B 63.1 . .
C24 Cd1 H11B 119.7 1_446 .
C1 O2 Cd1 94.25(19) . .
C24 O3 Cd1 86.5(2) . 1_664
C24 O4 Cd1 98.6(2) . 1_664
C1 O6 Cd1 165.8(2) . 2_577
C1 O6 Cd1 90.3(2) . .
Cd1 O6 Cd1 103.94(9) 2_577 .
Cd1 O9 H7 106.9 . .
Cd1 O9 H1 108(4) . .
H7 O9 H1 108.6 . .
Cd1 O11 H4 119.4 . .
Cd1 O11 H11B 47.6 . .
H4 O11 H11B 145.6 . .
C2 N N2 105.3(3) . .
C2 N1 C20 103.5(3) . .
C20 N2 N 107.9(3) . .
C20 N2 H6 132(4) . .
N N2 H6 120(4) . .
O2 C1 O6 120.1(3) . .
O2 C1 C9 120.4(3) . .
O6 C1 C9 119.5(3) . .
O2 C1 Cd1 58.23(16) . .
O6 C1 Cd1 61.94(17) . .
C9 C1 Cd1 176.6(2) . .
N C2 N1 112.7(3) . .
N C2 C6 122.9(3) . .
N1 C2 C6 124.3(3) . .
C4 C3 C25 120.2(3) . .
C4 C3 H19 119.9 . .
C25 C3 H19 119.9 . .
C3 C4 C5 118.7(3) . .
C3 C4 C20 121.4(3) . .
C5 C4 C20 119.9(3) . .
C32 C5 C4 120.5(3) . .
C32 C5 H12 119.8 . .
C4 C5 H12 119.8 . .
C17 C6 C11 119.1(3) . .
C17 C6 C2 121.2(3) . .
C11 C6 C2 119.8(3) . .
C17 C8 C9 120.3(3) . .
C17 C8 H9 119.9 . .
C9 C8 H9 119.9 . .
C10 C9 C8 118.7(3) . .
C10 C9 C1 120.6(3) . .
C8 C9 C1 120.6(3) . .
C11 C10 C9 121.0(3) . .
C11 C10 H11 119.5 . .
C9 C10 H11 119.5 . .
C10 C11 C6 120.1(3) . .
C10 C11 H13 119.9 . .
C6 C11 H13 119.9 . .
C8 C17 C6 120.7(3) . .
C8 C17 H17 119.6 . .
C6 C17 H17 119.6 . .
N2 C20 N1 110.6(3) . .
N2 C20 C4 123.2(3) . .
N1 C20 C4 126.2(3) . .
O3 C24 O4 120.6(3) . .
O3 C24 C26 121.6(3) . .
O4 C24 C26 117.8(3) . .
O3 C24 Cd1 66.81(18) . 1_664
O4 C24 Cd1 54.04(16) . 1_664
C26 C24 Cd1 170.6(2) . 1_664
C26 C25 C3 120.6(3) . .
C26 C25 H25 119.7 . .
C3 C25 H25 119.7 . .
C25 C26 C32 118.9(3) . .
C25 C26 C24 121.3(3) . .
C32 C26 C24 119.9(3) . .
C5 C32 C26 121.1(3) . .
C5 C32 H36 119.4 . .
C26 C32 H36 119.4 . .
H13A O13 H13B 97.0 . .
H2 O16 H8 107(4) . .
H17B O17 H10 116.3 . .

loop_
_geom_bond_atom_site_label_1
_geom_bond_atom_site_label_2
_geom_bond_distance
_geom_bond_site_symmetry_2
Cd1 O4 2.253(2) 1_446
Cd1 O2 2.326(2) .
Cd1 O9 2.341(3) .
Cd1 O6 2.381(2) 2_577
Cd1 O11 2.392(3) .
Cd1 O6 2.407(2) .
Cd1 O3 2.535(3) 1_446
Cd1 C1 2.728(3) .
Cd1 C24 2.752(3) 1_446
Cd1 H11B 1.9305 .
O2 C1 1.264(4) .
O3 C24 1.239(4) .
O3 Cd1 2.535(3) 1_664
O4 C24 1.278(4) .
O4 Cd1 2.253(2) 1_664
O6 C1 1.271(4) .
O6 Cd1 2.381(2) 2_577
O9 H7 0.7790 .
O9 H1 0.81(6) .
O11 H4 0.7705 .
O11 H11B 0.8346 .
N C2 1.330(4) .
N N2 1.360(4) .
N1 C2 1.346(4) .
N1 C20 1.356(4) .
N2 C20 1.333(4) .
N2 H6 1.07(8) .
C1 C9 1.492(4) .
C2 C6 1.482(4) .
C3 C4 1.388(5) .
C3 C25 1.395(5) .
C3 H19 0.9300 .
C4 C5 1.403(5) .
C4 C20 1.465(4) .
C5 C32 1.371(5) .
C5 H12 0.9300 .
C6 C17 1.382(5) .
C6 C11 1.386(5) .
C8 C17 1.382(5) .
C8 C9 1.388(5) .
C8 H9 0.9300 .
C9 C10 1.384(5) .
C10 C11 1.379(5) .
C10 H11 0.9300 .
C11 H13 0.9300 .
C17 H17 0.9300 .
C24 C26 1.503(5) .
C24 Cd1 2.752(3) 1_664
C25 C26 1.384(5) .
C25 H25 0.9300 .
C26 C32 1.386(5) .
C32 H36 0.9300 .
O13 H13A 0.8075 .
O13 H13B 0.8003 .
O16 H2 0.88(6) .
O16 H8 0.83(5) .
O17 H17B 0.8371 .
O17 H10 0.82(8) .

loop_
_geom_torsion_atom_site_label_1
_geom_torsion_atom_site_label_2
_geom_torsion_atom_site_label_3
_geom_torsion_atom_site_label_4
_geom_torsion
_geom_torsion_site_symmetry_1
_geom_torsion_site_symmetry_4
O4 Cd1 O2 C1 -171.42(18) 1_446 .
O9 Cd1 O2 C1 81.7(2) . .
O6 Cd1 O2 C1 3.7(2) 2_577 .
O11 Cd1 O2 C1 -77.3(2) . .
O6 Cd1 O2 C1 1.74(18) . .
O3 Cd1 O2 C1 161.7(2) 1_446 .
C24 Cd1 O2 C1 171.12(19) 1_446 .
O4 Cd1 O6 C1 155.4(4) 1_446 .
O2 Cd1 O6 C1 -1.73(18) . .
O9 Cd1 O6 C1 -101.7(2) . .
O6 Cd1 O6 C1 179.8(2) 2_577 .
O11 Cd1 O6 C1 91.1(2) . .
O3 Cd1 O6 C1 -32.6(2) 1_446 .
C24 Cd1 O6 C1 -41.7(4) 1_446 .
O4 Cd1 O6 Cd1 -24.4(4) 1_446 2_577
O2 Cd1 O6 Cd1 178.45(15) . 2_577
O9 Cd1 O6 Cd1 78.44(10) . 2_577
O6 Cd1 O6 Cd1 0.0 2_577 2_577
O11 Cd1 O6 Cd1 -88.71(10) . 2_577
O3 Cd1 O6 Cd1 147.57(10) 1_446 2_577
C1 Cd1 O6 Cd1 -179.8(2) . 2_577
C24 Cd1 O6 Cd1 138.4(3) 1_446 2_577
C2 N N2 C20 -0.1(4) . .
Cd1 O2 C1 O6 -3.1(3) . .
Cd1 O2 C1 C9 176.4(3) . .
Cd1 O6 C1 O2 -177.7(7) 2_577 .
Cd1 O6 C1 O2 3.0(3) . .
Cd1 O6 C1 C9 2.8(11) 2_577 .
Cd1 O6 C1 C9 -176.5(3) . .
Cd1 O6 C1 Cd1 179.3(10) 2_577 .
O4 Cd1 C1 O2 20.4(4) 1_446 .
O9 Cd1 C1 O2 -99.7(2) . .
O6 Cd1 C1 O2 -177.11(19) 2_577 .
O11 Cd1 C1 O2 99.4(2) . .
O6 Cd1 C1 O2 -176.9(3) . .
O3 Cd1 C1 O2 -20.0(2) 1_446 .
C24 Cd1 C1 O2 -12.7(3) 1_446 .
O4 Cd1 C1 O6 -162.6(2) 1_446 .
O2 Cd1 C1 O6 176.9(3) . .
O9 Cd1 C1 O6 77.2(2) . .
O6 Cd1 C1 O6 -0.2(2) 2_577 .
O11 Cd1 C1 O6 -83.7(2) . .
O3 Cd1 C1 O6 156.96(18) 1_446 .
C24 Cd1 C1 O6 164.22(18) 1_446 .
O4 Cd1 C1 C9 -47(4) 1_446 .
O2 Cd1 C1 C9 -68(4) . .
O9 Cd1 C1 C9 -167(4) . .
O6 Cd1 C1 C9 115(4) 2_577 .
O11 Cd1 C1 C9 32(4) . .
O6 Cd1 C1 C9 116(4) . .
O3 Cd1 C1 C9 -88(4) 1_446 .
C24 Cd1 C1 C9 -80(4) 1_446 .
N2 N C2 N1 0.2(4) . .
N2 N C2 C6 -179.5(3) . .
C20 N1 C2 N -0.2(4) . .
C20 N1 C2 C6 179.5(3) . .
C25 C3 C4 C5 -1.4(5) . .
C25 C3 C4 C20 178.2(3) . .
C3 C4 C5 C32 0.9(5) . .
C20 C4 C5 C32 -178.7(3) . .
N C2 C6 C17 2.5(5) . .
N1 C2 C6 C17 -177.1(3) . .
N C2 C6 C11 -176.9(3) . .
N1 C2 C6 C11 3.4(5) . .
C17 C8 C9 C10 -1.2(6) . .
C17 C8 C9 C1 175.8(3) . .
O2 C1 C9 C10 -171.9(3) . .
O6 C1 C9 C10 7.6(5) . .
Cd1 C1 C9 C10 -106(4) . .
O2 C1 C9 C8 11.2(5) . .
O6 C1 C9 C8 -169.3(3) . .
Cd1 C1 C9 C8 77(4) . .
C8 C9 C10 C11 1.4(6) . .
C1 C9 C10 C11 -175.6(3) . .
C9 C10 C11 C6 -0.1(6) . .
C17 C6 C11 C10 -1.4(6) . .
C2 C6 C11 C10 178.1(3) . .
C9 C8 C17 C6 -0.4(6) . .
C11 C6 C17 C8 1.7(6) . .
C2 C6 C17 C8 -177.8(3) . .
N N2 C20 N1 0.0(4) . .
N N2 C20 C4 179.5(3) . .
C2 N1 C20 N2 0.1(4) . .
C2 N1 C20 C4 -179.4(3) . .
C3 C4 C20 N2 176.3(3) . .
C5 C4 C20 N2 -4.0(5) . .
C3 C4 C20 N1 -4.3(5) . .
C5 C4 C20 N1 175.3(3) . .
Cd1 O3 C24 O4 -5.4(3) 1_664 .
Cd1 O3 C24 C26 175.2(3) 1_664 .
Cd1 O4 C24 O3 6.2(4) 1_664 .
Cd1 O4 C24 C26 -174.5(2) 1_664 .
C4 C3 C25 C26 0.4(5) . .
C3 C25 C26 C32 1.0(5) . .
C3 C25 C26 C24 -177.4(3) . .
O3 C24 C26 C25 -158.9(3) . .
O4 C24 C26 C25 21.8(5) . .
Cd1 C24 C26 C25 -6.8(16) 1_664 .
O3 C24 C26 C32 22.7(5) . .
O4 C24 C26 C32 -156.6(3) . .
Cd1 C24 C26 C32 174.8(12) 1_664 .
C4 C5 C32 C26 0.6(5) . .
C25 C26 C32 C5 -1.5(5) . .
C24 C26 C32 C5 176.9(3) . .
